data_4036867
loop_
_publ_author_name
'Tanimoto, Hiroki'
'Shitaoka, Takashi'
'Yokoyama, Keiichi'
'Morimoto, Tsumoru'
'Nishiyama, Yasuhiro'
'Kakiuchi, Kiyomi'

_publ_section_title
;
 Formal [3+2] Cycloaddition of Nitrosoallenes with Carbonyl and Nitrile
 Compounds to Form Functional Cyclic Nitrones.
;
_journal_issue 19
_journal_name_full 'The Journal of organic chemistry'
_journal_page_first 8722
_journal_page_last 8735
_journal_paper_doi 10.1021/acs.joc.6b00758
_journal_volume 81
_journal_year 2016
_chemical_formula_moiety 'C25 H27 N O3'
_chemical_formula_sum 'C25 H27 N O3'
_chemical_formula_weight 389.49
_space_group_crystal_system monoclinic
_space_group_IT_number 14
_space_group_name_Hall '-P 2ybc'
_space_group_name_H-M_alt 'P 1 21/c 1'
_atom_sites_solution_hydrogens geom
_atom_sites_solution_primary direct
_atom_sites_solution_secondary difmap
_cell_angle_alpha 90.0000
_cell_angle_beta 104.6670(7)
_cell_angle_gamma 90.0000
_cell_formula_units_Z 4
_cell_length_a 11.4987(2)
_cell_length_b 18.6651(3)
_cell_length_c 9.82023(18)
_cell_measurement_reflns_used 22752
_cell_measurement_temperature 123
_cell_measurement_theta_max 27.50
_cell_measurement_theta_min 3.06
_cell_volume 2038.98(6)
_computing_cell_refinement 'RAPID AUTO'
_computing_data_collection 'RAPID AUTO (Rigaku, ????)'
_computing_data_reduction 'RAPID AUTO'
_computing_molecular_graphics 'CrystalStructure 4.1'
_computing_publication_material 'CrystalStructure 4.1 (Rigaku, 2014)'
_computing_structure_refinement 'SHELXL2013 (Sheldrick, 2008)'
_computing_structure_solution 'SIR2011 (Burla, et al., 2012)'
_diffrn_ambient_temperature 123
_diffrn_detector_area_resol_mean 10.000
_diffrn_measured_fraction_theta_full 0.998
_diffrn_measured_fraction_theta_max 0.999
_diffrn_measurement_device_type 'Rigaku R-AXIS RAPID'
_diffrn_measurement_method \w
_diffrn_radiation_type 'Mo K\a'
_diffrn_radiation_wavelength 0.71075
_diffrn_reflns_av_R_equivalents 0.0439
_diffrn_reflns_Laue_measured_fraction_full 0.998
_diffrn_reflns_Laue_measured_fraction_max 0.999
_diffrn_reflns_limit_h_max 14
_diffrn_reflns_limit_h_min -14
_diffrn_reflns_limit_k_max 24
_diffrn_reflns_limit_k_min -24
_diffrn_reflns_limit_l_max 12
_diffrn_reflns_limit_l_min -12
_diffrn_reflns_number 34790
_diffrn_reflns_point_group_measured_fraction_full 0.998
_diffrn_reflns_point_group_measured_fraction_max 0.999
_diffrn_reflns_theta_full 25.242
_diffrn_reflns_theta_max 27.486
_diffrn_reflns_theta_min 3.060
_diffrn_standards_number 0
_exptl_absorpt_coefficient_mu 0.083
_exptl_absorpt_correction_T_max 0.998
_exptl_absorpt_correction_T_min 0.843
_exptl_absorpt_correction_type multi-scan
_exptl_absorpt_process_details 'ABSCOR (Rigaku, 1995)'
_exptl_crystal_colour colorless
_exptl_crystal_density_diffrn 1.269
_exptl_crystal_density_method 'not measured'
_exptl_crystal_description platelet
_exptl_crystal_F_000 832.00
_exptl_crystal_size_max 0.110
_exptl_crystal_size_mid 0.060
_exptl_crystal_size_min 0.020
_refine_diff_density_max 0.92
_refine_diff_density_min -0.31
_refine_ls_extinction_method none
_refine_ls_goodness_of_fit_ref 1.100
_refine_ls_hydrogen_treatment constr
_refine_ls_number_parameters 263
_refine_ls_number_reflns 4671
_refine_ls_number_restraints 0
_refine_ls_R_factor_all 0.0577
_refine_ls_R_factor_gt 0.0465
_refine_ls_shift/su_max 0.000
_refine_ls_structure_factor_coef Fsqd
_refine_ls_weighting_details 'w = 1/[\s^2^(Fo^2^)+(0.0596P)^2^+0.6823P] where P=(Fo^2^+2Fc^2^)/3'
_refine_ls_weighting_scheme calc
_refine_ls_wR_factor_gt 0.1180
_refine_ls_wR_factor_ref 0.1240
_reflns_number_gt 3769
_reflns_number_total 4671
_reflns_threshold_expression F^2^>2.0\s(F^2^)
_cod_data_source_file jo6b00758_si_002.cif
_cod_data_source_block TS_02_077
_cod_original_cell_volume 2038.97(7)
_cod_database_code 4036867
_shelxl_res_file
;
TITL TS_02_077
CELL  0.71075 11.49867 18.66509 9.82023 90.00000 104.66700 90.00000
ZERR  4 0.00023 0.00034 0.00018 0.00000 0.00070 0.00000
LATT 1
SYMM    -X, .50+Y, .50-Z
SFAC C H N O
UNIT 100 108 4 12
L.S. 5
FMAP 2
PLAN -20
WPDB -2
HTAB
BOND $H
CONF
LIST 4
TEMP -150.0
ACTA
SIZE 0.110 0.060 0.020
WGHT    0.059600    0.682300
FVAR       0.60794
O1    4    0.498830    0.379714    0.632082    11.00000    0.02448    0.01689 =
         0.04186    0.00025    0.00939   -0.00624
O2    4    0.306186    0.235063    0.629347    11.00000    0.01607    0.01496 =
         0.03032    0.00160    0.00662    0.00086
O3    4    0.085220    0.349764    0.773215    11.00000    0.03565    0.05519 =
         0.04034   -0.00730    0.01859   -0.00288
N1    3    0.452840    0.317461    0.636976    11.00000    0.01923    0.01821 =
         0.02564   -0.00066    0.00709   -0.00253
C1    1    0.320617    0.310131    0.610078    11.00000    0.01749    0.01441 =
         0.02488    0.00097    0.00532   -0.00115
C2    1    0.508122    0.255379    0.661249    11.00000    0.01894    0.01963 =
         0.01853   -0.00085    0.00615   -0.00029
C3    1    0.417288    0.200659    0.656646    11.00000    0.01569    0.02030 =
         0.01858   -0.00131    0.00518    0.00073
C4    1    0.276229    0.352756    0.719014    11.00000    0.02229    0.02024 =
         0.02309   -0.00102    0.00577    0.00141
AFIX  23
H4A   2    0.306398    0.330115    0.812477    11.00000   -1.20000
H4B   2    0.309506    0.401890    0.724326    11.00000   -1.20000
AFIX   0
C5    1    0.140200    0.356913    0.684698    11.00000    0.02364    0.02161 =
         0.03298   -0.00789    0.01084   -0.00142
C6    1    0.077930    0.374207    0.533927    11.00000    0.01980    0.02728 =
         0.03987    0.00174    0.00565    0.00348
AFIX  23
H6A   2    0.090936    0.425356    0.515536    11.00000   -1.20000
H6B   2   -0.009610    0.366472    0.518642    11.00000   -1.20000
AFIX   0
C7    1    0.124384    0.327895    0.430481    11.00000    0.02312    0.03101 =
         0.02568    0.00677    0.00435   -0.00048
AFIX  23
H7A   2    0.100421    0.277444    0.438588    11.00000   -1.20000
H7B   2    0.087663    0.344146    0.333114    11.00000   -1.20000
AFIX   0
C8    1    0.260675    0.332550    0.459978    11.00000    0.02353    0.02230 =
         0.02188    0.00241    0.00735   -0.00022
AFIX  23
H8A   2    0.288721    0.301098    0.393592    11.00000   -1.20000
H8B   2    0.284176    0.382339    0.444609    11.00000   -1.20000
AFIX   0
C9    1    0.642000    0.254220    0.693311    11.00000    0.01632    0.02112 =
         0.02182   -0.00182    0.00703   -0.00165
AFIX  23
H9A   2    0.669056    0.288898    0.631479    11.00000   -1.20000
H9B   2    0.668871    0.205933    0.672753    11.00000   -1.20000
AFIX   0
C10   1    0.700348    0.273055    0.847540    11.00000    0.01928    0.02401 =
         0.02091   -0.00157    0.00680   -0.00158
AFIX  23
H10A  2    0.669765    0.320054    0.869831    11.00000   -1.20000
H10B  2    0.677473    0.236652    0.909346    11.00000   -1.20000
AFIX   0
C11   1    0.836927    0.276192    0.877131    11.00000    0.01920    0.02451 =
         0.02473   -0.00115    0.00691    0.00043
AFIX  23
H11A  2    0.866867    0.229707    0.851273    11.00000   -1.20000
H11B  2    0.859453    0.313635    0.817123    11.00000   -1.20000
AFIX   0
C12   1    0.897651    0.292385    1.030717    11.00000    0.01969    0.03555 =
         0.02957   -0.00814    0.00465   -0.00149
AFIX 137
H12A  2    0.864375    0.336682    1.058920    11.00000   -1.20000
H12B  2    0.984311    0.298149    1.042178    11.00000   -1.20000
H12C  2    0.883335    0.252742    1.089863    11.00000   -1.20000
AFIX   0
C13   1    0.427824    0.128929    0.677132    11.00000    0.01848    0.01966 =
         0.01588   -0.00131    0.00534   -0.00026
C14   1    0.550981    0.096992    0.705891    11.00000    0.01796    0.01461 =
         0.02259   -0.00053    0.00622   -0.00110
C15   1    0.596363    0.073126    0.594593    11.00000    0.02220    0.01994 =
         0.02078   -0.00208    0.00618   -0.00188
AFIX  43
H15   2    0.546969    0.074857    0.501101    11.00000   -1.20000
AFIX   0
C16   1    0.712899    0.046905    0.619223    11.00000    0.02504    0.02199 =
         0.02649   -0.00334    0.01212    0.00025
AFIX  43
H16   2    0.743027    0.031126    0.542749    11.00000   -1.20000
AFIX   0
C17   1    0.785212    0.043781    0.755499    11.00000    0.01773    0.02208 =
         0.03425    0.00190    0.00862    0.00169
AFIX  43
H17   2    0.865860    0.027475    0.772189    11.00000   -1.20000
AFIX   0
C18   1    0.739656    0.064491    0.867417    11.00000    0.02116    0.02658 =
         0.02325    0.00337    0.00328    0.00030
AFIX  43
H18   2    0.788379    0.060735    0.960992    11.00000   -1.20000
AFIX   0
C19   1    0.623079    0.090715    0.843384    11.00000    0.02119    0.02226 =
         0.02075    0.00045    0.00711   -0.00024
AFIX  43
H19   2    0.592245    0.104428    0.920609    11.00000   -1.20000
AFIX   0
C20   1    0.326240    0.080062    0.677687    11.00000    0.01924    0.01693 =
         0.01714   -0.00361    0.00611   -0.00060
C21   1    0.350612    0.014128    0.748620    11.00000    0.02113    0.01927 =
         0.02108   -0.00001    0.00576    0.00129
AFIX  43
H21   2    0.431480    0.001192    0.791640    11.00000   -1.20000
AFIX   0
C22   1    0.258486   -0.032227    0.756696    11.00000    0.02590    0.01839 =
         0.02457    0.00164    0.00845    0.00060
AFIX  43
H22   2    0.276974   -0.076344    0.805633    11.00000   -1.20000
AFIX   0
C23   1    0.139523   -0.015000    0.694170    11.00000    0.02229    0.02205 =
         0.02932   -0.00232    0.01028   -0.00436
AFIX  43
H23   2    0.076464   -0.046463    0.701548    11.00000   -1.20000
AFIX   0
C24   1    0.114283    0.049094    0.620574    11.00000    0.01828    0.02133 =
         0.02997   -0.00268    0.00458    0.00048
AFIX  43
H24   2    0.033330    0.061025    0.575711    11.00000   -1.20000
AFIX   0
C25   1    0.206030    0.095927    0.611830    11.00000    0.02085    0.01673 =
         0.02388   -0.00045    0.00412    0.00182
AFIX  43
H25   2    0.187002    0.139325    0.560473    11.00000   -1.20000
AFIX   0
HKLF 4
 
REM  TS_02_077
REM R1 =  0.0465 for    3769 Fo > 4sig(Fo)  and  0.0577 for all    4671 data
REM    263 parameters refined using      0 restraints
 
END  
     
WGHT      0.0596      0.6824 

REM No hydrogen bonds found for HTAB generation

REM Highest difference peak  0.921,  deepest hole -0.312,  1-sigma level  0.048
Q1    1   0.0636  0.3186  0.3397  11.00000  0.05    0.92
Q2    1   0.5731  0.2513  0.6830  11.00000  0.05    0.25
Q3    1   0.2895  0.3256  0.5360  11.00000  0.05    0.24
Q4    1   0.4948  0.1106  0.6984  11.00000  0.05    0.24
Q5    1   0.6673  0.2639  0.7620  11.00000  0.05    0.24
Q6    1   0.5832  0.0823  0.7668  11.00000  0.05    0.23
Q7    1   0.3800  0.1050  0.6818  11.00000  0.05    0.22
Q8    1   0.4729  0.2236  0.6735  11.00000  0.05    0.22
Q9    1   0.5703  0.0713  0.6596  11.00000  0.05    0.22
Q10   1   0.2109  0.3593  0.7075  11.00000  0.05    0.19
Q11   1   0.2996  0.3264  0.6735  11.00000  0.05    0.19
Q12   1   0.3444  0.0445  0.7025  11.00000  0.05    0.19
Q13   1   0.1067  0.3662  0.6033  11.00000  0.05    0.19
Q14   1   0.1137  0.3555  0.4880  11.00000  0.05    0.18
Q15   1   0.7388  0.0339  0.6928  11.00000  0.05    0.18
Q16   1   0.2662  0.0953  0.6652  11.00000  0.05    0.18
Q17   1   0.4161  0.1677  0.6193  11.00000  0.05    0.17
Q18   1   0.2998 -0.0036  0.7606  11.00000  0.05    0.17
Q19   1   0.4267  0.1585  0.7171  11.00000  0.05    0.17
Q20   1   0.7555  0.0620  0.8033  11.00000  0.05    0.17
;

loop_
_symmetry_equiv_pos_site_id
_space_group_symop_operation_xyz
1 +X,+Y,+Z
2 -X,1/2+Y,1/2-Z
3 -X,-Y,-Z
4 +X,1/2-Y,1/2+Z

loop_
_atom_site_label
_atom_site_type_symbol
_atom_site_fract_x
_atom_site_fract_y
_atom_site_fract_z
_atom_site_U_iso_or_equiv
_atom_site_adp_type
_atom_site_occupancy
_atom_site_site_symmetry_multiplicity
_atom_site_calc_flag
_atom_site_refinement_flags
O1 O 0.49883(10) 0.37971(6) 0.63208(12) 0.0276(3) Uani 1 4 d .
O2 O 0.30619(9) 0.23506(5) 0.62935(11) 0.0203(2) Uani 1 4 d .
O3 O 0.08522(12) 0.34976(8) 0.77322(13) 0.0421(3) Uani 1 4 d .
N1 N 0.45284(11) 0.31746(6) 0.63698(13) 0.0208(3) Uani 1 4 d .
C1 C 0.32062(13) 0.31013(7) 0.61008(15) 0.0189(3) Uani 1 4 d .
C2 C 0.50812(13) 0.25538(7) 0.66125(14) 0.0188(3) Uani 1 4 d .
C3 C 0.41729(12) 0.20066(8) 0.65665(14) 0.0180(3) Uani 1 4 d .
C4 C 0.27623(13) 0.35276(8) 0.71901(15) 0.0219(3) Uani 1 4 d .
C5 C 0.14020(14) 0.35691(8) 0.68470(17) 0.0254(3) Uani 1 4 d .
C6 C 0.07793(14) 0.37421(9) 0.53393(18) 0.0293(4) Uani 1 4 d .
C7 C 0.12438(14) 0.32789(9) 0.43048(16) 0.0269(3) Uani 1 4 d .
C8 C 0.26068(13) 0.33255(8) 0.45998(15) 0.0223(3) Uani 1 4 d .
C9 C 0.64200(12) 0.25422(8) 0.69331(15) 0.0194(3) Uani 1 4 d .
C10 C 0.70035(13) 0.27306(8) 0.84754(15) 0.0211(3) Uani 1 4 d .
C11 C 0.83693(13) 0.27619(8) 0.87713(15) 0.0226(3) Uani 1 4 d .
C12 C 0.89765(14) 0.29239(9) 1.03072(17) 0.0286(3) Uani 1 4 d .
C13 C 0.42782(13) 0.12893(8) 0.67713(14) 0.0178(3) Uani 1 4 d .
C14 C 0.55098(13) 0.09699(7) 0.70589(14) 0.0182(3) Uani 1 4 d .
C15 C 0.59636(13) 0.07313(8) 0.59459(15) 0.0208(3) Uani 1 4 d .
C16 C 0.71290(14) 0.04691(8) 0.61922(16) 0.0235(3) Uani 1 4 d .
C17 C 0.78521(14) 0.04378(8) 0.75550(16) 0.0243(3) Uani 1 4 d .
C18 C 0.73966(14) 0.06449(8) 0.86742(16) 0.0241(3) Uani 1 4 d .
C19 C 0.62308(13) 0.09072(8) 0.84338(15) 0.0211(3) Uani 1 4 d .
C20 C 0.32624(12) 0.08006(7) 0.67769(14) 0.0175(3) Uani 1 4 d .
C21 C 0.35061(13) 0.01413(8) 0.74862(15) 0.0204(3) Uani 1 4 d .
C22 C 0.25849(14) -0.03223(8) 0.75670(15) 0.0226(3) Uani 1 4 d .
C23 C 0.13952(14) -0.01500(8) 0.69417(16) 0.0239(3) Uani 1 4 d .
C24 C 0.11428(13) 0.04909(8) 0.62057(16) 0.0235(3) Uani 1 4 d .
C25 C 0.20603(13) 0.09593(8) 0.61183(15) 0.0208(3) Uani 1 4 d .
H4A H 0.3064 0.33011 0.81248 0.0262 Uiso 1 4 calc R
H4B H 0.30951 0.40189 0.72433 0.0262 Uiso 1 4 calc R
H6A H 0.09094 0.42536 0.51554 0.0352 Uiso 1 4 calc R
H6B H -0.00961 0.36647 0.51864 0.0352 Uiso 1 4 calc R
H7A H 0.10042 0.27744 0.43859 0.0323 Uiso 1 4 calc R
H7B H 0.08766 0.34415 0.33311 0.0323 Uiso 1 4 calc R
H8A H 0.28872 0.3011 0.39359 0.0267 Uiso 1 4 calc R
H8B H 0.28418 0.38234 0.44461 0.0267 Uiso 1 4 calc R
H9A H 0.66906 0.2889 0.63148 0.0232 Uiso 1 4 calc R
H9B H 0.66887 0.20593 0.67275 0.0232 Uiso 1 4 calc R
H10A H 0.66977 0.32005 0.86983 0.0253 Uiso 1 4 calc R
H10B H 0.67747 0.23665 0.90935 0.0253 Uiso 1 4 calc R
H11A H 0.86687 0.22971 0.85127 0.0271 Uiso 1 4 calc R
H11B H 0.85945 0.31364 0.81712 0.0271 Uiso 1 4 calc R
H12A H 0.86437 0.33668 1.05892 0.0343 Uiso 1 4 calc R
H12B H 0.98431 0.29815 1.04218 0.0343 Uiso 1 4 calc R
H12C H 0.88333 0.25274 1.08986 0.0343 Uiso 1 4 calc R
H15 H 0.54697 0.07486 0.5011 0.0250 Uiso 1 4 calc R
H16 H 0.74303 0.03113 0.54275 0.0282 Uiso 1 4 calc R
H17 H 0.86586 0.02747 0.77219 0.0292 Uiso 1 4 calc R
H18 H 0.78838 0.06073 0.96099 0.0289 Uiso 1 4 calc R
H19 H 0.59224 0.10443 0.92061 0.0253 Uiso 1 4 calc R
H21 H 0.43148 0.00119 0.79164 0.0245 Uiso 1 4 calc R
H22 H 0.27697 -0.07634 0.80563 0.0271 Uiso 1 4 calc R
H23 H 0.07646 -0.04646 0.70155 0.0286 Uiso 1 4 calc R
H24 H 0.03333 0.06103 0.57571 0.0282 Uiso 1 4 calc R
H25 H 0.187 0.13933 0.56047 0.0249 Uiso 1 4 calc R

loop_
_atom_site_aniso_label
_atom_site_aniso_U_11
_atom_site_aniso_U_22
_atom_site_aniso_U_33
_atom_site_aniso_U_12
_atom_site_aniso_U_13
_atom_site_aniso_U_23
O1 0.0245(6) 0.0169(5) 0.0419(7) -0.0062(4) 0.0094(5) 0.0003(5)
O2 0.0161(5) 0.0150(5) 0.0303(5) 0.0009(4) 0.0066(4) 0.0016(4)
O3 0.0357(7) 0.0552(9) 0.0403(7) -0.0029(6) 0.0186(6) -0.0073(6)
N1 0.0192(6) 0.0182(6) 0.0256(6) -0.0025(5) 0.0071(5) -0.0007(5)
C1 0.0175(7) 0.0144(7) 0.0249(7) -0.0012(5) 0.0053(6) 0.0010(5)
C2 0.0189(7) 0.0196(7) 0.0185(6) -0.0003(6) 0.0062(5) -0.0008(5)
C3 0.0157(7) 0.0203(7) 0.0186(6) 0.0007(5) 0.0052(5) -0.0013(5)
C4 0.0223(8) 0.0202(7) 0.0231(7) 0.0014(6) 0.0058(6) -0.0010(6)
C5 0.0236(8) 0.0216(7) 0.0330(8) -0.0014(6) 0.0108(6) -0.0079(6)
C6 0.0198(8) 0.0273(8) 0.0399(9) 0.0035(6) 0.0056(7) 0.0017(7)
C7 0.0231(8) 0.0310(9) 0.0257(8) -0.0005(7) 0.0043(6) 0.0068(6)
C8 0.0235(8) 0.0223(7) 0.0219(7) -0.0002(6) 0.0073(6) 0.0024(6)
C9 0.0163(7) 0.0211(7) 0.0218(7) -0.0017(6) 0.0070(5) -0.0018(5)
C10 0.0193(7) 0.0240(7) 0.0209(7) -0.0016(6) 0.0068(6) -0.0016(6)
C11 0.0192(7) 0.0245(8) 0.0247(7) 0.0004(6) 0.0069(6) -0.0012(6)
C12 0.0197(8) 0.0355(9) 0.0296(8) -0.0015(7) 0.0046(6) -0.0081(7)
C13 0.0185(7) 0.0197(7) 0.0159(6) -0.0003(6) 0.0053(5) -0.0013(5)
C14 0.0180(7) 0.0146(6) 0.0226(7) -0.0011(5) 0.0062(5) -0.0005(5)
C15 0.0222(8) 0.0199(7) 0.0208(7) -0.0019(6) 0.0062(6) -0.0021(5)
C16 0.0250(8) 0.0220(7) 0.0265(7) 0.0003(6) 0.0121(6) -0.0033(6)
C17 0.0177(7) 0.0221(7) 0.0343(8) 0.0017(6) 0.0086(6) 0.0019(6)
C18 0.0212(8) 0.0266(8) 0.0233(7) 0.0003(6) 0.0033(6) 0.0034(6)
C19 0.0212(7) 0.0223(7) 0.0208(7) -0.0002(6) 0.0071(6) 0.0004(6)
C20 0.0192(7) 0.0169(7) 0.0171(6) -0.0006(5) 0.0061(5) -0.0036(5)
C21 0.0211(7) 0.0193(7) 0.0211(7) 0.0013(6) 0.0058(5) -0.0000(5)
C22 0.0259(8) 0.0184(7) 0.0246(7) 0.0006(6) 0.0084(6) 0.0016(6)
C23 0.0223(8) 0.0221(7) 0.0293(8) -0.0044(6) 0.0103(6) -0.0023(6)
C24 0.0183(7) 0.0213(7) 0.0300(8) 0.0005(6) 0.0046(6) -0.0027(6)
C25 0.0209(7) 0.0167(7) 0.0239(7) 0.0018(6) 0.0041(6) -0.0004(5)

loop_
_atom_type_symbol
_atom_type_description
_atom_type_scat_dispersion_real
_atom_type_scat_dispersion_imag
_atom_type_scat_source
C C 0.0033 0.0016
;
International Tables for Crystallography
(Vol. C, Tables 4.2.6.8 and 6.1.1.4)
;
H H 0.0000 0.0000
;
International Tables for Crystallography
(Vol. C, Table 6.1.1.4)
;
N N 0.0061 0.0033
;
International Tables for Crystallography
(Vol. C, Tables 4.2.6.8 and 6.1.1.4)
;
O O 0.0106 0.0060
;
International Tables for Crystallography
(Vol. C, Tables 4.2.6.8 and 6.1.1.4)
;

loop_
_geom_angle_atom_site_label_1
_geom_angle_atom_site_label_2
_geom_angle_atom_site_label_3
_geom_angle
_geom_angle_publ_flag
C1 O2 C3 110.22(11) yes
O1 N1 C1 119.41(11) yes
O1 N1 C2 128.36(13) yes
C1 N1 C2 112.22(11) yes
O2 C1 N1 102.42(10) yes
O2 C1 C4 110.41(13) yes
O2 C1 C8 111.05(11) yes
N1 C1 C4 109.76(11) yes
N1 C1 C8 109.90(13) yes
C4 C1 C8 112.80(12) yes
N1 C2 C3 107.65(13) yes
N1 C2 C9 118.50(12) yes
C3 C2 C9 133.76(12) yes
O2 C3 C2 107.38(12) yes
O2 C3 C13 121.80(13) yes
C2 C3 C13 130.80(13) yes
C1 C4 C5 112.42(12) yes
O3 C5 C4 122.29(14) yes
O3 C5 C6 121.80(14) yes
C4 C5 C6 115.84(15) yes
C5 C6 C7 111.86(13) yes
C6 C7 C8 110.92(12) yes
C1 C8 C7 111.17(13) yes
C2 C9 C10 112.03(13) yes
C9 C10 C11 111.65(13) yes
C10 C11 C12 112.84(13) yes
C3 C13 C14 117.81(13) yes
C3 C13 C20 124.58(13) yes
C14 C13 C20 117.58(12) yes
C13 C14 C15 120.15(11) yes
C13 C14 C19 121.12(14) yes
C15 C14 C19 118.73(13) yes
C14 C15 C16 120.71(13) yes
C15 C16 C17 119.95(15) yes
C16 C17 C18 119.92(15) yes
C17 C18 C19 120.34(13) yes
C14 C19 C18 120.25(15) yes
C13 C20 C21 118.78(12) yes
C13 C20 C25 123.64(12) yes
C21 C20 C25 117.58(13) yes
C20 C21 C22 121.02(13) yes
C21 C22 C23 120.80(14) yes
C22 C23 C24 118.83(14) yes
C23 C24 C25 120.79(13) yes
C20 C25 C24 120.94(13) yes
C1 C4 H4A 109.108 no
C1 C4 H4B 109.121 no
C5 C4 H4A 109.110 no
C5 C4 H4B 109.125 no
H4A C4 H4B 107.853 no
C5 C6 H6A 109.245 no
C5 C6 H6B 109.243 no
C7 C6 H6A 109.246 no
C7 C6 H6B 109.233 no
H6A C6 H6B 107.930 no
C6 C7 H7A 109.458 no
C6 C7 H7B 109.447 no
C8 C7 H7A 109.456 no
C8 C7 H7B 109.451 no
H7A C7 H7B 108.056 no
C1 C8 H8A 109.403 no
C1 C8 H8B 109.401 no
C7 C8 H8A 109.393 no
C7 C8 H8B 109.402 no
H8A C8 H8B 108.013 no
C2 C9 H9A 109.206 no
C2 C9 H9B 109.204 no
C10 C9 H9A 109.198 no
C10 C9 H9B 109.207 no
H9A C9 H9B 107.902 no
C9 C10 H10A 109.293 no
C9 C10 H10B 109.284 no
C11 C10 H10A 109.296 no
C11 C10 H10B 109.288 no
H10A C10 H10B 107.951 no
C10 C11 H11A 109.025 no
C10 C11 H11B 109.010 no
C12 C11 H11A 109.025 no
C12 C11 H11B 109.015 no
H11A C11 H11B 107.800 no
C11 C12 H12A 109.475 no
C11 C12 H12B 109.468 no
C11 C12 H12C 109.462 no
H12A C12 H12B 109.481 no
H12A C12 H12C 109.472 no
H12B C12 H12C 109.469 no
C14 C15 H15 119.647 no
C16 C15 H15 119.640 no
C15 C16 H16 120.027 no
C17 C16 H16 120.024 no
C16 C17 H17 120.043 no
C18 C17 H17 120.042 no
C17 C18 H18 119.831 no
C19 C18 H18 119.833 no
C14 C19 H19 119.876 no
C18 C19 H19 119.876 no
C20 C21 H21 119.497 no
C22 C21 H21 119.484 no
C21 C22 H22 119.602 no
C23 C22 H22 119.593 no
C22 C23 H23 120.588 no
C24 C23 H23 120.585 no
C23 C24 H24 119.615 no
C25 C24 H24 119.596 no
C20 C25 H25 119.532 no
C24 C25 H25 119.530 no

loop_
_geom_bond_atom_site_label_1
_geom_bond_atom_site_label_2
_geom_bond_distance
_geom_bond_publ_flag
O1 N1 1.2825(16) yes
O2 C1 1.4292(16) yes
O2 C3 1.3938(17) yes
O3 C5 1.205(2) yes
N1 C1 1.4821(19) yes
N1 C2 1.3141(17) yes
C1 C4 1.521(2) yes
C1 C8 1.5193(19) yes
C2 C3 1.453(2) yes
C2 C9 1.491(2) yes
C3 C13 1.355(2) yes
C4 C5 1.516(2) yes
C5 C6 1.507(2) yes
C6 C7 1.530(3) yes
C7 C8 1.522(2) yes
C9 C10 1.5340(19) yes
C10 C11 1.524(2) yes
C11 C12 1.523(2) yes
C13 C14 1.496(2) yes
C13 C20 1.483(2) yes
C14 C15 1.398(2) yes
C14 C19 1.3990(18) yes
C15 C16 1.389(2) yes
C16 C17 1.386(2) yes
C17 C18 1.387(2) yes
C18 C19 1.390(2) yes
C20 C21 1.407(2) yes
C20 C25 1.4014(19) yes
C21 C22 1.386(2) yes
C22 C23 1.388(2) yes
C23 C24 1.390(2) yes
C24 C25 1.389(2) yes
C4 H4A 0.990 no
C4 H4B 0.990 no
C6 H6A 0.990 no
C6 H6B 0.990 no
C7 H7A 0.990 no
C7 H7B 0.990 no
C8 H8A 0.990 no
C8 H8B 0.990 no
C9 H9A 0.990 no
C9 H9B 0.990 no
C10 H10A 0.990 no
C10 H10B 0.990 no
C11 H11A 0.990 no
C11 H11B 0.990 no
C12 H12A 0.980 no
C12 H12B 0.980 no
C12 H12C 0.980 no
C15 H15 0.950 no
C16 H16 0.950 no
C17 H17 0.950 no
C18 H18 0.950 no
C19 H19 0.950 no
C21 H21 0.950 no
C22 H22 0.950 no
C23 H23 0.950 no
C24 H24 0.950 no
C25 H25 0.950 no

loop_
_geom_contact_atom_site_label_1
_geom_contact_atom_site_label_2
_geom_contact_distance
_geom_contact_publ_flag
_geom_contact_site_symmetry_2
O1 O2 3.4881(15) no .
O1 C3 3.4958(19) no .
O1 C4 2.939(2) no .
O1 C8 2.9642(17) no .
O1 C9 2.8384(18) no .
O1 C10 3.3654(17) no .
O2 C5 3.1043(19) no .
O2 C7 3.0198(17) no .
O2 C20 2.9314(16) no .
O2 C25 2.8283(18) no .
O3 C1 3.555(2) no .
O3 C7 3.531(2) no .
N1 C10 3.1752(17) no .
N1 C13 3.5607(19) no .
C1 C6 2.953(2) no .
C2 C4 3.391(2) no .
C2 C8 3.3509(19) no .
C2 C14 3.0109(18) no .
C3 C4 3.401(2) no .
C3 C8 3.357(2) no .
C3 C10 3.5839(19) no .
C3 C15 3.303(2) no .
C3 C19 3.3129(19) no .
C3 C25 3.062(2) no .
C4 C7 2.9643(19) no .
C5 C8 2.923(2) no .
C9 C13 3.371(2) no .
C9 C14 3.129(2) no .
C9 C15 3.519(2) no .
C9 C19 3.420(2) no .
C10 C19 3.515(2) no .
C14 C17 2.795(2) no .
C14 C21 2.892(2) no .
C15 C18 2.7720(19) no .
C15 C20 3.408(2) no .
C16 C19 2.781(2) no .
C19 C20 3.3949(19) no .
C19 C21 3.354(2) no .
C20 C23 2.821(2) no .
C21 C24 2.768(2) no .
C22 C25 2.770(2) no .
O1 C19 3.526(2) no 4_554
O1 C21 3.1044(18) no 2_656
O1 C22 3.1840(19) no 2_656
O3 C11 3.543(2) no 1_455
O3 C25 3.4169(18) no 4_555
C8 C20 3.460(2) no 4_554
C8 C25 3.575(2) no 4_554
C11 O3 3.543(2) no 1_655
C19 O1 3.526(2) no 4_555
C20 C8 3.460(2) no 4_555
C21 O1 3.1044(18) no 2_646
C22 O1 3.1840(19) no 2_646
C24 C24 3.5667(19) no 3_556
C25 O3 3.4169(18) no 4_554
C25 C8 3.575(2) no 4_555
O1 H4A 3.2980 no .
O1 H4B 2.5942 no .
O1 H8A 3.2572 no .
O1 H8B 2.6800 no .
O1 H9A 2.5904 no .
O1 H10A 2.8689 no .
O2 H4A 2.5258 no .
O2 H4B 3.2480 no .
O2 H7A 2.7366 no .
O2 H8A 2.5854 no .
O2 H8B 3.2680 no .
O2 H25 2.2492 no .
O3 H4A 2.5010 no .
O3 H4B 2.9079 no .
O3 H6A 2.9126 no .
O3 H6B 2.4811 no .
O3 H7A 3.5975 no .
N1 H4A 2.7076 no .
N1 H4B 2.5790 no .
N1 H8A 2.6614 no .
N1 H8B 2.6346 no .
N1 H9A 2.5567 no .
N1 H9B 3.1915 no .
N1 H10A 2.9266 no .
N1 H10B 3.5500 no .
C1 H6A 3.3498 no .
C1 H7A 2.7313 no .
C1 H7B 3.3596 no .
C1 H25 3.5188 no .
C2 H4A 3.3579 no .
C2 H8A 3.2625 no .
C2 H10A 2.6795 no .
C2 H10B 2.7290 no .
C3 H4A 3.2854 no .
C3 H8A 3.2310 no .
C3 H9A 3.3937 no .
C3 H9B 2.8586 no .
C3 H10B 3.4352 no .
C3 H15 3.3502 no .
C3 H19 3.3692 no .
C3 H25 2.8192 no .
C4 H6A 2.8657 no .
C4 H6B 3.3860 no .
C4 H7A 3.2905 no .
C4 H8A 3.3757 no .
C4 H8B 2.7747 no .
C5 H7A 2.7732 no .
C5 H7B 3.3595 no .
C5 H8B 3.2407 no .
C6 H4A 3.3797 no .
C6 H4B 2.8866 no .
C6 H8A 3.3657 no .
C6 H8B 2.7332 no .
C7 H4B 3.4140 no .
C8 H4A 3.3675 no .
C8 H4B 2.8269 no .
C8 H6A 2.7654 no .
C8 H6B 3.3614 no .
C9 H11A 2.6963 no .
C9 H11B 2.7241 no .
C10 H12A 2.7007 no .
C10 H12B 3.3725 no .
C10 H12C 2.7745 no .
C10 H19 3.5240 no .
C11 H9A 2.6914 no .
C11 H9B 2.7420 no .
C12 H10A 2.7445 no .
C12 H10B 2.7175 no .
C13 H9B 3.1322 no .
C13 H15 2.6614 no .
C13 H19 2.6854 no .
C13 H21 2.6319 no .
C13 H25 2.7224 no .
C14 H9B 2.5103 no .
C14 H10B 3.3810 no .
C14 H16 3.2781 no .
C14 H18 3.2745 no .
C14 H21 2.5260 no .
C15 H9B 2.6654 no .
C15 H17 3.2610 no .
C15 H19 3.2666 no .
C15 H21 3.3166 no .
C16 H9B 3.0785 no .
C16 H18 3.2572 no .
C17 H9B 3.3256 no .
C17 H15 3.2583 no .
C17 H19 3.2643 no .
C18 H9B 3.2402 no .
C18 H10B 3.3400 no .
C18 H11A 3.4340 no .
C18 H16 3.2584 no .
C19 H9B 2.8559 no .
C19 H10B 2.8328 no .
C19 H15 3.2653 no .
C19 H17 3.2656 no .
C19 H21 2.7088 no .
C20 H15 3.4187 no .
C20 H19 3.3997 no .
C20 H22 3.2836 no .
C20 H24 3.2810 no .
C21 H19 3.3221 no .
C21 H23 3.2699 no .
C21 H25 3.2640 no .
C22 H24 3.2499 no .
C23 H21 3.2635 no .
C23 H25 3.2684 no .
C24 H22 3.2499 no .
C25 H21 3.2630 no .
C25 H23 3.2748 no .
H4B H6A 2.8466 no .
H4B H8B 2.7126 no .
H6A H7A 2.8718 no .
H6A H7B 2.3397 no .
H6A H8B 2.6174 no .
H6B H7A 2.3417 no .
H6B H7B 2.4033 no .
H7A H8A 2.3586 no .
H7A H8B 2.8703 no .
H7A H25 2.9096 no .
H7B H8A 2.3766 no .
H7B H8B 2.3580 no .
H9A H10A 2.4098 no .
H9A H10B 2.8763 no .
H9A H11A 2.9269 no .
H9A H11B 2.5116 no .
H9B H10A 2.8762 no .
H9B H10B 2.3708 no .
H9B H11A 2.5363 no .
H9B H11B 3.0464 no .
H9B H15 3.0975 no .
H9B H19 3.3729 no .
H10A H11A 2.8674 no .
H10A H11B 2.3688 no .
H10A H12A 2.5392 no .
H10A H12C 3.0969 no .
H10B H11A 2.3904 no .
H10B H11B 2.8677 no .
H10B H12A 2.9434 no .
H10B H12C 2.5905 no .
H10B H18 3.5125 no .
H10B H19 2.6680 no .
H11A H12A 2.8592 no .
H11A H12B 2.3850 no .
H11A H12C 2.3422 no .
H11A H18 3.5236 no .
H11B H12A 2.3997 no .
H11B H12B 2.3287 no .
H11B H12C 2.8581 no .
H15 H16 2.3343 no .
H16 H17 2.3377 no .
H17 H18 2.3352 no .
H18 H19 2.3359 no .
H19 H21 2.7475 no .
H21 H22 2.3223 no .
H22 H23 2.3405 no .
H23 H24 2.3427 no .
H24 H25 2.3269 no .
O1 H19 2.5852 no 4_554
O1 H21 2.4578 no 2_656
O1 H22 2.6258 no 2_656
O2 H4A 3.3416 no 4_554
O2 H8A 2.7374 no 4_555
O3 H7A 2.8567 no 4_555
O3 H11A 3.5898 no 1_455
O3 H11B 2.8190 no 1_455
O3 H12B 3.2867 no 1_455
O3 H12B 3.5753 no 4_454
O3 H12C 3.1898 no 4_454
O3 H17 3.4124 no 2_656
O3 H23 2.7392 no 2_556
O3 H24 3.5847 no 4_555
O3 H25 2.7743 no 4_555
N1 H19 3.3067 no 4_554
C1 H8A 3.5656 no 4_555
C2 H10B 3.5175 no 4_554
C3 H4A 3.3461 no 4_554
C3 H8A 3.0566 no 4_555
C4 H8A 3.3290 no 4_555
C5 H12B 3.5040 no 4_454
C5 H12C 3.5195 no 4_454
C5 H17 3.2146 no 2_656
C5 H23 3.4809 no 2_556
C5 H25 3.5925 no 4_555
C6 H11A 3.2658 no 4_454
C6 H12B 3.3999 no 4_454
C6 H12C 3.3979 no 4_454
C6 H17 3.4063 no 2_656
C6 H17 3.5703 no 4_454
C6 H18 3.4446 no 4_454
C7 H11A 3.0598 no 4_454
C7 H12B 3.1979 no 4_454
C8 H4A 3.4609 no 4_554
C9 H10A 3.5537 no 4_554
C9 H10B 2.9236 no 4_554
C9 H12A 3.5871 no 4_554
C9 H12C 3.1901 no 4_554
C9 H22 3.2963 no 2_656
C10 H9A 3.1225 no 4_555
C10 H9B 3.3271 no 4_555
C10 H22 3.2297 no 2_656
C11 H6B 3.3005 no 4_655
C11 H7A 3.1016 no 4_655
C11 H12C 3.0491 no 4_554
C11 H22 3.3649 no 2_656
C11 H23 3.5967 no 2_656
C12 H6B 3.1634 no 4_655
C12 H7A 3.0036 no 4_655
C12 H7B 3.3525 no 1_656
C12 H9A 3.3922 no 4_555
C12 H9B 3.2749 no 4_555
C12 H11A 3.2816 no 4_555
C12 H11B 3.5560 no 4_555
C12 H24 3.1250 no 4_655
C12 H25 3.5053 no 4_655
C13 H4A 3.5812 no 4_554
C13 H8A 3.2410 no 4_555
C13 H8B 3.4451 no 4_555
C15 H10A 3.2408 no 4_554
C15 H15 3.2319 no 3_656
C16 H4B 3.1550 no 2_646
C16 H10A 3.4344 no 4_554
C16 H12A 2.9373 no 4_554
C17 H4B 2.8894 no 2_646
C17 H6A 3.2168 no 2_646
C17 H6B 3.4587 no 4_655
C17 H12A 3.2285 no 4_554
C18 H4B 3.1756 no 2_646
C18 H6A 3.2749 no 2_646
C18 H6B 3.1638 no 4_655
C18 H22 3.2719 no 3_657
C19 H9A 3.5461 no 4_555
C19 H22 3.3567 no 3_657
C20 H8A 3.1725 no 4_555
C20 H8B 2.8704 no 4_555
C20 H16 2.9588 no 3_656
C21 H8B 2.9608 no 4_555
C21 H15 3.4091 no 3_656
C21 H16 2.9155 no 3_656
C22 H8B 3.3232 no 4_555
C22 H9A 3.5473 no 2_646
C22 H10A 3.2165 no 2_646
C22 H11B 3.1848 no 2_646
C22 H16 2.9364 no 3_656
C22 H18 3.0027 no 3_657
C22 H19 3.4713 no 3_657
C23 H7B 3.5775 no 4_555
C23 H8B 3.5882 no 4_555
C23 H11B 3.2005 no 2_646
C23 H16 2.9864 no 3_656
C23 H17 3.5126 no 1_455
C23 H18 3.3855 no 3_657
C23 H24 3.0075 no 3_556
C24 H7B 2.9571 no 4_555
C24 H8B 3.5260 no 4_555
C24 H12A 3.5056 no 4_454
C24 H12B 3.2208 no 4_454
C24 H16 2.9730 no 3_656
C24 H17 3.5628 no 1_455
C24 H23 3.3624 no 3_556
C24 H24 3.0272 no 3_556
C25 H7B 3.0534 no 4_555
C25 H8A 3.3048 no 4_555
C25 H8B 3.1882 no 4_555
C25 H12B 3.1612 no 4_454
C25 H16 2.9533 no 3_656
H4A O2 3.3416 no 4_555
H4A C3 3.3461 no 4_555
H4A C8 3.4609 no 4_555
H4A C13 3.5812 no 4_555
H4A H7A 3.5579 no 4_555
H4A H8A 2.5992 no 4_555
H4A H15 3.4109 no 4_555
H4A H25 3.1360 no 4_555
H4B C16 3.1550 no 2_656
H4B C17 2.8894 no 2_656
H4B C18 3.1756 no 2_656
H4B H15 3.3575 no 4_555
H4B H16 3.4808 no 2_656
H4B H17 3.0978 no 2_656
H4B H18 3.5116 no 2_656
H4B H21 3.5449 no 2_656
H6A C17 3.2168 no 2_656
H6A C18 3.2749 no 2_656
H6A H6A 3.4507 no 3_566
H6A H17 2.7749 no 2_656
H6A H17 3.1705 no 4_454
H6A H18 2.8637 no 2_656
H6A H18 3.3933 no 4_454
H6B C11 3.3005 no 4_454
H6B C12 3.1634 no 4_454
H6B C17 3.4587 no 4_454
H6B C18 3.1638 no 4_454
H6B H11A 2.5999 no 4_454
H6B H12B 3.0835 no 4_454
H6B H12C 2.7187 no 4_454
H6B H17 3.1736 no 4_454
H6B H18 2.6261 no 4_454
H6B H23 3.4427 no 2_556
H7A O3 2.8567 no 4_554
H7A C11 3.1016 no 4_454
H7A C12 3.0036 no 4_454
H7A H4A 3.5579 no 4_554
H7A H11A 2.6075 no 4_454
H7A H11B 3.2120 no 4_454
H7A H12B 2.3443 no 4_454
H7A H12C 3.2608 no 4_454
H7B C12 3.3525 no 1_454
H7B C23 3.5775 no 4_554
H7B C24 2.9571 no 4_554
H7B C25 3.0534 no 4_554
H7B H11A 2.9338 no 4_454
H7B H12A 3.2188 no 1_454
H7B H12B 2.9313 no 1_454
H7B H12C 3.3609 no 1_454
H7B H17 3.4397 no 4_454
H7B H24 3.0187 no 4_554
H7B H25 3.1807 no 4_554
H8A O2 2.7374 no 4_554
H8A C1 3.5656 no 4_554
H8A C3 3.0566 no 4_554
H8A C4 3.3290 no 4_554
H8A C13 3.2410 no 4_554
H8A C20 3.1725 no 4_554
H8A C25 3.3048 no 4_554
H8A H4A 2.5992 no 4_554
H8A H25 3.3717 no 4_554
H8B C13 3.4451 no 4_554
H8B C20 2.8704 no 4_554
H8B C21 2.9608 no 4_554
H8B C22 3.3232 no 4_554
H8B C23 3.5882 no 4_554
H8B C24 3.5260 no 4_554
H8B C25 3.1882 no 4_554
H8B H21 3.3376 no 4_554
H9A C10 3.1225 no 4_554
H9A C12 3.3922 no 4_554
H9A C19 3.5461 no 4_554
H9A C22 3.5473 no 2_656
H9A H10A 3.2784 no 4_554
H9A H10B 2.2588 no 4_554
H9A H12A 3.4432 no 4_554
H9A H12C 2.7114 no 4_554
H9A H19 2.8471 no 4_554
H9A H22 2.6266 no 2_656
H9B C10 3.3271 no 4_554
H9B C12 3.2749 no 4_554
H9B H10A 3.0166 no 4_554
H9B H10B 2.8247 no 4_554
H9B H12A 2.8650 no 4_554
H9B H12C 2.8906 no 4_554
H10A C9 3.5537 no 4_555
H10A C15 3.2408 no 4_555
H10A C16 3.4344 no 4_555
H10A C22 3.2165 no 2_656
H10A H9A 3.2784 no 4_555
H10A H9B 3.0166 no 4_555
H10A H15 2.9026 no 4_555
H10A H16 3.2534 no 4_555
H10A H22 2.7601 no 2_656
H10B C2 3.5175 no 4_555
H10B C9 2.9236 no 4_555
H10B H9A 2.2588 no 4_555
H10B H9B 2.8247 no 4_555
H11A O3 3.5898 no 1_655
H11A C6 3.2658 no 4_655
H11A C7 3.0598 no 4_655
H11A C12 3.2816 no 4_554
H11A H6B 2.5999 no 4_655
H11A H7A 2.6075 no 4_655
H11A H7B 2.9338 no 4_655
H11A H12A 3.1204 no 4_554
H11A H12C 2.6418 no 4_554
H11B O3 2.8190 no 1_655
H11B C12 3.5560 no 4_554
H11B C22 3.1848 no 2_656
H11B C23 3.2005 no 2_656
H11B H7A 3.2120 no 4_655
H11B H12C 2.6271 no 4_554
H11B H22 2.6783 no 2_656
H11B H23 2.7320 no 2_656
H12A C9 3.5871 no 4_555
H12A C16 2.9373 no 4_555
H12A C17 3.2285 no 4_555
H12A C24 3.5056 no 4_655
H12A H7B 3.2188 no 1_656
H12A H9A 3.4432 no 4_555
H12A H9B 2.8650 no 4_555
H12A H11A 3.1204 no 4_555
H12A H16 2.8191 no 4_555
H12A H17 3.2860 no 4_555
H12A H23 3.5559 no 2_656
H12A H24 2.6990 no 4_655
H12B O3 3.2867 no 1_655
H12B O3 3.5753 no 4_655
H12B C5 3.5040 no 4_655
H12B C6 3.3999 no 4_655
H12B C7 3.1979 no 4_655
H12B C24 3.2208 no 4_655
H12B C25 3.1612 no 4_655
H12B H6B 3.0835 no 4_655
H12B H7A 2.3443 no 4_655
H12B H7B 2.9313 no 1_656
H12B H24 2.6909 no 4_655
H12B H25 2.5718 no 4_655
H12C O3 3.1898 no 4_655
H12C C5 3.5195 no 4_655
H12C C6 3.3979 no 4_655
H12C C9 3.1901 no 4_555
H12C C11 3.0491 no 4_555
H12C H6B 2.7187 no 4_655
H12C H7A 3.2608 no 4_655
H12C H7B 3.3609 no 1_656
H12C H9A 2.7114 no 4_555
H12C H9B 2.8906 no 4_555
H12C H11A 2.6418 no 4_555
H12C H11B 2.6271 no 4_555
H15 C15 3.2319 no 3_656
H15 C21 3.4091 no 3_656
H15 H4A 3.4109 no 4_554
H15 H4B 3.3575 no 4_554
H15 H10A 2.9026 no 4_554
H15 H15 2.9941 no 3_656
H15 H21 3.2713 no 3_656
H16 C20 2.9588 no 3_656
H16 C21 2.9155 no 3_656
H16 C22 2.9364 no 3_656
H16 C23 2.9864 no 3_656
H16 C24 2.9730 no 3_656
H16 C25 2.9533 no 3_656
H16 H4B 3.4808 no 2_646
H16 H10A 3.2534 no 4_554
H16 H12A 2.8191 no 4_554
H16 H21 3.4405 no 3_656
H16 H22 3.4743 no 3_656
H16 H23 3.5591 no 3_656
H16 H24 3.3184 no 1_655
H16 H24 3.5271 no 3_656
H16 H25 3.4944 no 3_656
H17 O3 3.4124 no 2_646
H17 C5 3.2146 no 2_646
H17 C6 3.4063 no 2_646
H17 C6 3.5703 no 4_655
H17 C23 3.5126 no 1_655
H17 C24 3.5628 no 1_655
H17 H4B 3.0978 no 2_646
H17 H6A 2.7749 no 2_646
H17 H6A 3.1705 no 4_655
H17 H6B 3.1736 no 4_655
H17 H7B 3.4397 no 4_655
H17 H12A 3.2860 no 4_554
H17 H23 3.0167 no 1_655
H17 H24 3.1153 no 1_655
H18 C6 3.4446 no 4_655
H18 C22 3.0027 no 3_657
H18 C23 3.3855 no 3_657
H18 H4B 3.5116 no 2_646
H18 H6A 2.8637 no 2_646
H18 H6A 3.3933 no 4_655
H18 H6B 2.6261 no 4_655
H18 H22 2.6027 no 3_657
H18 H23 3.2955 no 3_657
H19 O1 2.5852 no 4_555
H19 N1 3.3067 no 4_555
H19 C22 3.4713 no 3_657
H19 H9A 2.8471 no 4_555
H19 H21 3.5123 no 3_657
H19 H22 2.7779 no 3_657
H21 O1 2.4578 no 2_646
H21 H4B 3.5449 no 2_646
H21 H8B 3.3376 no 4_555
H21 H15 3.2713 no 3_656
H21 H16 3.4405 no 3_656
H21 H19 3.5123 no 3_657
H22 O1 2.6258 no 2_646
H22 C9 3.2963 no 2_646
H22 C10 3.2297 no 2_646
H22 C11 3.3649 no 2_646
H22 C18 3.2719 no 3_657
H22 C19 3.3567 no 3_657
H22 H9A 2.6266 no 2_646
H22 H10A 2.7601 no 2_646
H22 H11B 2.6783 no 2_646
H22 H16 3.4743 no 3_656
H22 H18 2.6027 no 3_657
H22 H19 2.7779 no 3_657
H23 O3 2.7392 no 2_546
H23 C5 3.4809 no 2_546
H23 C11 3.5967 no 2_646
H23 C24 3.3624 no 3_556
H23 H6B 3.4427 no 2_546
H23 H11B 2.7320 no 2_646
H23 H12A 3.5559 no 2_646
H23 H16 3.5591 no 3_656
H23 H17 3.0167 no 1_455
H23 H18 3.2955 no 3_657
H23 H24 2.7093 no 3_556
H24 O3 3.5847 no 4_554
H24 C12 3.1250 no 4_454
H24 C23 3.0075 no 3_556
H24 C24 3.0272 no 3_556
H24 H7B 3.0187 no 4_555
H24 H12A 2.6990 no 4_454
H24 H12B 2.6909 no 4_454
H24 H16 3.3184 no 1_455
H24 H16 3.5271 no 3_656
H24 H17 3.1153 no 1_455
H24 H23 2.7093 no 3_556
H24 H24 2.7225 no 3_556
H25 O3 2.7743 no 4_554
H25 C5 3.5925 no 4_554
H25 C12 3.5053 no 4_454
H25 H4A 3.1360 no 4_554
H25 H7B 3.1807 no 4_555
H25 H8A 3.3717 no 4_555
H25 H12B 2.5718 no 4_454
H25 H16 3.4944 no 3_656

loop_
_geom_torsion_atom_site_label_1
_geom_torsion_atom_site_label_2
_geom_torsion_atom_site_label_3
_geom_torsion_atom_site_label_4
_geom_torsion
_geom_torsion_publ_flag
C1 O2 C3 C2 2.41(14) no
C1 O2 C3 C13 -179.16(11) no
C3 O2 C1 N1 -3.15(13) no
C3 O2 C1 C4 -119.98(11) no
C3 O2 C1 C8 114.12(11) no
O1 N1 C1 O2 -178.22(11) no
O1 N1 C1 C4 -60.92(15) no
O1 N1 C1 C8 63.69(15) no
O1 N1 C2 C3 179.70(12) no
O1 N1 C2 C9 2.6(2) no
C1 N1 C2 C3 -1.59(15) no
C1 N1 C2 C9 -178.68(10) no
C2 N1 C1 O2 2.94(15) no
C2 N1 C1 C4 120.24(12) no
C2 N1 C1 C8 -115.15(12) no
O2 C1 C4 C5 -76.56(13) no
O2 C1 C8 C7 69.21(15) no
N1 C1 C4 C5 171.25(10) no
N1 C1 C8 C7 -178.18(9) no
C4 C1 C8 C7 -55.35(15) no
C8 C1 C4 C5 48.34(16) no
N1 C2 C3 O2 -0.47(15) no
N1 C2 C3 C13 -178.71(13) no
N1 C2 C9 C10 80.71(15) no
C3 C2 C9 C10 -95.45(18) no
C9 C2 C3 O2 175.98(14) no
C9 C2 C3 C13 -2.3(3) no
O2 C3 C13 C14 -179.95(10) no
O2 C3 C13 C20 -2.1(2) no
C2 C3 C13 C14 -1.9(2) no
C2 C3 C13 C20 175.97(12) no
C1 C4 C5 O3 137.53(13) no
C1 C4 C5 C6 -45.38(16) no
O3 C5 C6 C7 -134.79(15) no
C4 C5 C6 C7 48.11(17) no
C5 C6 C7 C8 -53.33(17) no
C6 C7 C8 C1 57.44(16) no
C2 C9 C10 C11 -176.53(10) no
C9 C10 C11 C12 -178.11(10) no
C3 C13 C14 C15 -90.11(15) no
C3 C13 C14 C19 89.52(16) no
C3 C13 C20 C21 -156.91(12) no
C3 C13 C20 C25 22.7(2) no
C14 C13 C20 C21 20.99(18) no
C14 C13 C20 C25 -159.41(11) no
C20 C13 C14 C15 91.85(15) no
C20 C13 C14 C19 -88.53(15) no
C13 C14 C15 C16 176.54(12) no
C13 C14 C19 C18 -176.50(12) no
C15 C14 C19 C18 3.1(2) no
C19 C14 C15 C16 -3.1(2) no
C14 C15 C16 C17 0.4(2) no
C15 C16 C17 C18 2.2(2) no
C16 C17 C18 C19 -2.2(2) no
C17 C18 C19 C14 -0.5(2) no
C13 C20 C21 C22 177.58(12) no
C13 C20 C25 C24 -177.54(12) no
C21 C20 C25 C24 2.1(2) no
C25 C20 C21 C22 -2.0(2) no
C20 C21 C22 C23 0.4(2) no
C21 C22 C23 C24 1.3(2) no
C22 C23 C24 C25 -1.3(2) no
C23 C24 C25 C20 -0.4(2) no
